data_7114436
loop_
_publ_author_name
'Deacon, Glen B.'
'Forsyth, Craig M.'
'Behrsing, Thomas'
'Konstas, Kristina'
'Forsyth, Maria'

_publ_section_title
;
 Heterometallic CeIII???FeIII???salicylate networks: models for corrosion
 mitigation of steel surfaces by the ???Green??? inhibitor,
 Ce(salicylate)3
;
_journal_issue 23
_journal_name_full 'Chemical Communications'
_journal_page_first 2820
_journal_paper_doi 10.1039/b207722a
_journal_year 2002
_chemical_formula_sum 'C112 H107 Ce2 Fe4 N8 O45'
_chemical_formula_weight 2788.70
_chemical_name_systematic
; 
tetrakis((2,2'-dipyridyl)(mu-2-(2-oxobenzoato-O,O',O")
iron(iii))endecaaquadicerium(iii).bis(2-hydroxybenzoate).
ethanol.triaqua solvate 
;
_space_group_IT_number 2
_symmetry_cell_setting triclinic
_symmetry_space_group_name_Hall '-P 1'
_symmetry_space_group_name_H-M 'P -1'
_atom_sites_solution_hydrogens geom
_atom_sites_solution_primary direct
_atom_sites_solution_secondary difmap
_audit_creation_method SHELXL-97
_cell_angle_alpha 86.592(1)
_cell_angle_beta 78.871(1)
_cell_angle_gamma 83.810(1)
_cell_formula_units_Z 2
_cell_length_a 13.8916(3)
_cell_length_b 19.8401(5)
_cell_length_c 22.2319(5)
_cell_measurement_temperature 123(2)
_cell_volume 5972.4(2)
_computing_cell_refinement 'DENZO-SMN (Otwinoski and Minor, 1993)'
_computing_data_collection 'COLLECT (Nonius BV, 1994)'
_computing_data_reduction 'DENZO-SMN (Otwinoski and Minor, 1993)'
_computing_molecular_graphics 'POVRAY 3.0'
_computing_structure_refinement 'SHELXL-97 (Sheldrick, 1997)'
_computing_structure_solution 'SHELXS-97 (Sheldrick, 1990)'
_diffrn_ambient_temperature 123(2)
_diffrn_measured_fraction_theta_full 0.960
_diffrn_measured_fraction_theta_max 0.960
_diffrn_measurement_device_type 'Enraf-Nonius Kappa CCD'
_diffrn_measurement_method '1 deg scans in phi and omega'
_diffrn_radiation_monochromator graphite
_diffrn_radiation_source 'fine-focus sealed tube'
_diffrn_radiation_type MoK\a
_diffrn_radiation_wavelength 0.71073
_diffrn_reflns_av_R_equivalents 0.0976
_diffrn_reflns_av_sigmaI/netI 0.2934
_diffrn_reflns_limit_h_max 14
_diffrn_reflns_limit_h_min -18
_diffrn_reflns_limit_k_max 25
_diffrn_reflns_limit_k_min -26
_diffrn_reflns_limit_l_max 27
_diffrn_reflns_limit_l_min -29
_diffrn_reflns_number 51308
_diffrn_reflns_theta_full 28.30
_diffrn_reflns_theta_max 28.30
_diffrn_reflns_theta_min 1.81
_diffrn_standards_number 'not measured'
_exptl_absorpt_coefficient_mu 1.311
_exptl_absorpt_process_details none
_exptl_crystal_colour red
_exptl_crystal_density_diffrn 1.551
_exptl_crystal_density_method 'not measured'
_exptl_crystal_description plate
_exptl_crystal_F_000 2830
_exptl_crystal_size_max 0.13
_exptl_crystal_size_mid 0.05
_exptl_crystal_size_min 0.03
_refine_diff_density_max 2.317
_refine_diff_density_min -1.019
_refine_diff_density_rms 0.166
_refine_ls_extinction_method none
_refine_ls_goodness_of_fit_ref 0.962
_refine_ls_hydrogen_treatment mixed
_refine_ls_matrix_type full
_refine_ls_number_parameters 890
_refine_ls_number_reflns 28519
_refine_ls_number_restraints 0
_refine_ls_restrained_S_all 0.962
_refine_ls_R_factor_all 0.2367
_refine_ls_R_factor_gt 0.0891
_refine_ls_shift/su_max 0.107
_refine_ls_shift/su_mean 0.011
_refine_ls_structure_factor_coef Fsqd
_refine_ls_weighting_details 'calc w==1/[\s^2^(Fo^2^)+(0.1169P)^2^+0.0000P] where P==(Fo^2^+2Fc^2^)/3'
_refine_ls_weighting_scheme calc
_refine_ls_wR_factor_gt 0.2090
_refine_ls_wR_factor_ref 0.2627
_reflns_number_gt 11382
_reflns_number_total 28519
_reflns_threshold_expression >2sigma(I)
_cod_data_source_file b207722a.txt
_cod_data_source_block 2
_cod_original_cell_volume 5972(2)
_cod_original_sg_symbol_H-M P-1
_cod_database_code 7114436

loop_
_symmetry_equiv_pos_as_xyz
'x, y, z'
'-x, -y, -z'

loop_
_atom_site_label
_atom_site_type_symbol
_atom_site_fract_x
_atom_site_fract_y
_atom_site_fract_z
_atom_site_U_iso_or_equiv
_atom_site_adp_type
_atom_site_occupancy
_atom_site_symmetry_multiplicity
_atom_site_calc_flag
_atom_site_refinement_flags
Ce1 Ce 1.04068(4) 0.26030(3) 0.19026(2) 0.02807(17) Uani 1 1 d .
Fe1 Fe 1.19071(11) 0.14125(7) -0.05650(6) 0.0354(4) Uani 1 1 d .
O1 O 1.3998(5) 0.1327(4) -0.2179(3) 0.046(2) Uani 1 1 d .
N1 N 1.1054(6) 0.0630(4) -0.0817(4) 0.043(2) Uiso 1 1 d .
C1 C 1.3641(8) 0.1429(5) -0.1625(5) 0.041(3) Uiso 1 1 d .
Ce2 Ce 0.81431(4) 0.75662(3) 0.32367(2) 0.03082(17) Uani 1 1 d .
Fe2 Fe 0.92080(10) 0.53310(7) 0.18389(6) 0.0278(3) Uiso 1 1 d .
O2 O 1.2735(5) 0.1317(3) -0.1400(3) 0.0391(17) Uani 1 1 d .
N2 N 1.2346(7) 0.0463(5) -0.0090(4) 0.050(2) Uiso 1 1 d .
C2 C 1.4217(8) 0.1711(5) -0.1223(5) 0.041(3) Uiso 1 1 d .
Fe3 Fe 1.15744(11) 0.32211(7) 0.40908(6) 0.0343(4) Uani 1 1 d .
O3 O 1.2971(6) 0.1793(4) -0.0317(3) 0.047(2) Uani 1 1 d .
N3 N 1.0199(6) 0.5491(4) 0.0979(3) 0.0306(19) Uiso 1 1 d .
C3 C 1.3884(9) 0.1849(6) -0.0611(5) 0.045(3) Uiso 1 1 d .
Fe4 Fe 0.90413(13) 1.02720(7) 0.32581(7) 0.0466(5) Uani 1 1 d .
O4 O 1.0014(5) 0.2222(4) 0.0949(3) 0.0397(18) Uani 1 1 d .
N4 N 0.8312(6) 0.5921(4) 0.1245(3) 0.0302(19) Uiso 1 1 d .
C4 C 1.4536(9) 0.2096(6) -0.0280(5) 0.051(3) Uiso 1 1 d .
H4 H 1.4318 0.2168 0.0145 0.062 Uiso 1 1 calc R
O5 O 1.1112(5) 0.1672(3) 0.0258(3) 0.0358(17) Uani 1 1 d .
N5 N 1.2469(6) 0.4061(4) 0.4094(4) 0.036(2) Uiso 1 1 d .
C5 C 1.5458(10) 0.2235(7) -0.0545(6) 0.068(4) Uiso 1 1 d .
H5 H 1.5871 0.2398 -0.0304 0.082 Uiso 1 1 calc R
O6 O 1.1073(5) 0.2104(3) -0.0920(3) 0.0340(17) Uani 1 1 d .
N6 N 1.0555(6) 0.4144(4) 0.4109(4) 0.036(2) Uiso 1 1 d .
C6 C 1.5808(11) 0.2142(7) -0.1164(6) 0.076(4) Uiso 1 1 d .
H6 H 1.6440 0.2263 -0.1360 0.091 Uiso 1 1 calc R
O7 O 0.8839(5) 0.3343(3) 0.1731(3) 0.0386(18) Uani 1 1 d .
C7 C 1.5190(9) 0.1862(6) -0.1490(6) 0.060(3) Uiso 1 1 d .
H7 H 1.5432 0.1769 -0.1909 0.072 Uiso 1 1 calc R
O8 O 0.9155(5) 0.4412(3) 0.1567(3) 0.0328(16) Uani 1 1 d .
C8 C 1.0308(8) 0.2052(5) 0.0402(5) 0.032(2) Uiso 1 1 d .
O9 O 0.8032(5) 0.5228(3) 0.2434(3) 0.0320(16) Uani 1 1 d .
C9 C 0.9722(7) 0.2301(5) -0.0073(4) 0.029(2) Uiso 1 1 d .
O10 O 0.9779(5) 0.6931(3) 0.2761(3) 0.0354(17) Uani 1 1 d .
C10 C 1.0139(8) 0.2309(5) -0.0696(4) 0.033(2) Uiso 1 1 d .
O11 O 0.9343(5) 0.6216(3) 0.2166(3) 0.0308(16) Uani 1 1 d .
C11 C 0.9515(8) 0.2559(5) -0.1112(5) 0.045(3) Uiso 1 1 d .
H11 H 0.9785 0.2583 -0.1538 0.054 Uiso 1 1 calc R
O12 O 1.0267(5) 0.4944(3) 0.2240(3) 0.0330(16) Uani 1 1 d .
C12 C 0.8528(8) 0.2769(5) -0.0917(5) 0.046(3) Uiso 1 1 d .
H12 H 0.8125 0.2920 -0.1208 0.055 Uiso 1 1 calc R
O13 O 1.1918(5) 0.2797(3) 0.2268(3) 0.0355(17) Uani 1 1 d .
C13 C 0.8131(9) 0.2756(6) -0.0295(5) 0.048(3) Uiso 1 1 d .
H13 H 0.7454 0.2900 -0.0156 0.058 Uiso 1 1 calc R
O14 O 1.1584(5) 0.3229(3) 0.3197(3) 0.0326(16) Uani 1 1 d .
C14 C 0.8737(7) 0.2530(5) 0.0126(5) 0.036(2) Uiso 1 1 d .
H14 H 0.8471 0.2533 0.0553 0.043 Uiso 1 1 calc R
O15 O 1.2731(5) 0.2576(4) 0.3953(3) 0.0435(19) Uani 1 1 d .
C15 C 1.0475(8) 0.0752(6) -0.1211(5) 0.048(3) Uiso 1 1 d .
H15 H 1.0403 0.1194 -0.1396 0.057 Uiso 1 1 calc R
O16 O 1.1006(5) 0.2945(3) 0.5970(3) 0.0403(18) Uani 1 1 d .
C16 C 0.9949(9) 0.0238(6) -0.1370(6) 0.064(4) Uiso 1 1 d .
H16 H 0.9527 0.0328 -0.1660 0.077 Uiso 1 1 calc R
O17 O 1.1554(5) 0.3132(3) 0.4990(3) 0.0371(17) Uani 1 1 d .
C17 C 1.0062(9) -0.0363(7) -0.1104(6) 0.063(3) Uiso 1 1 d .
H17 H 0.9682 -0.0705 -0.1186 0.075 Uiso 1 1 calc R
O18 O 1.0460(5) 0.2695(3) 0.4214(3) 0.0354(17) Uani 1 1 d .
C18 C 1.0701(8) -0.0516(6) -0.0715(5) 0.052(3) Uiso 1 1 d .
H18 H 1.0807 -0.0965 -0.0551 0.062 Uiso 1 1 calc R
O19 O 0.9586(6) 0.8227(3) 0.3227(4) 0.054(2) Uani 1 1 d .
C19 C 1.1188(8) -0.0006(5) -0.0567(5) 0.042(3) Uiso 1 1 d .
O20 O 0.9168(6) 0.9293(3) 0.3500(3) 0.046(2) Uani 1 1 d .
C20 C 1.1886(8) -0.0096(6) -0.0153(5) 0.050(3) Uiso 1 1 d .
O21 O 1.0378(6) 1.0186(4) 0.2803(4) 0.053(2) Uani 1 1 d .
C21 C 1.2070(10) -0.0705(7) 0.0187(6) 0.067(4) Uiso 1 1 d .
H21 H 1.1750 -0.1093 0.0139 0.080 Uiso 1 1 calc R
O22 O 0.8937(5) 1.2029(3) 0.2223(3) 0.0353(17) Uani 1 1 d .
C22 C 1.2706(11) -0.0731(8) 0.0582(7) 0.087(5) Uiso 1 1 d .
H22 H 1.2836 -0.1140 0.0810 0.104 Uiso 1 1 calc R
O23 O 0.8944(5) 1.1215(3) 0.2949(3) 0.0412(18) Uani 1 1 d .
C23 C 1.3155(12) -0.0182(8) 0.0652(7) 0.093(5) Uiso 1 1 d .
H23 H 1.3597 -0.0200 0.0931 0.112 Uiso 1 1 calc R
O24 O 0.8204(5) 1.0071(3) 0.2699(3) 0.049(2) Uani 1 1 d .
C24 C 1.2956(10) 0.0443(7) 0.0295(6) 0.067(4) Uiso 1 1 d .
O25 O 0.5059(6) 0.7371(4) 0.4798(3) 0.060(2) Uani 1 1 d .
C25 C 0.8565(7) 0.3964(5) 0.1782(4) 0.033(2) Uiso 1 1 d .
O26 O 0.4820(6) 0.6282(4) 0.4762(3) 0.054(2) Uani 1 1 d .
C26 C 0.7576(7) 0.4197(5) 0.2107(4) 0.033(2) Uiso 1 1 d .
O27 O 0.3600(6) 0.5753(4) 0.5580(3) 0.050(2) Uani 1 1 d .
C27 C 0.7332(7) 0.4823(5) 0.2413(4) 0.031(2) Uiso 1 1 d .
O28 O 1.2617(5) 0.4041(4) 0.1112(3) 0.047(2) Uani 1 1 d .
C28 C 0.6375(8) 0.4990(6) 0.2715(5) 0.047(3) Uiso 1 1 d .
H28 H 0.6221 0.5395 0.2936 0.057 Uiso 1 1 calc R
O29 O 1.3548(5) 0.3075(3) 0.0921(3) 0.0366(17) Uani 1 1 d .
C29 C 0.5637(9) 0.4579(6) 0.2702(5) 0.050(3) Uiso 1 1 d .
H29 H 0.4974 0.4718 0.2884 0.061 Uiso 1 1 calc R
O30 O 1.5393(6) 0.3050(4) 0.0747(4) 0.062(2) Uani 1 1 d .
C30 C 0.5869(9) 0.3960(6) 0.2420(5) 0.051(3) Uiso 1 1 d .
H30 H 0.5360 0.3675 0.2425 0.062 Uiso 1 1 calc R
O31 O 0.9993(5) 0.3618(3) 0.2625(3) 0.0309(16) Uani 1 1 d .
C31 C 0.6826(8) 0.3744(6) 0.2131(5) 0.047(3) Uiso 1 1 d .
H31 H 0.6979 0.3312 0.1956 0.056 Uiso 1 1 calc R
O32 O 1.0874(5) 0.3608(3) 0.1253(3) 0.0318(16) Uani 1 1 d .
C32 C 0.9955(7) 0.6383(5) 0.2487(4) 0.033(2) Uiso 1 1 d .
O33 O 1.2057(5) 0.2268(3) 0.1117(3) 0.0332(16) Uani 1 1 d .
C33 C 1.0874(7) 0.5955(5) 0.2511(4) 0.032(2) Uiso 1 1 d .
O34 O 1.1012(5) 0.1318(3) 0.2014(3) 0.0361(17) Uani 1 1 d .
C34 C 1.0996(7) 0.5264(5) 0.2392(4) 0.031(2) Uiso 1 1 d .
O35 O 1.0207(5) 0.2202(3) 0.3069(3) 0.0387(18) Uani 1 1 d .
C35 C 1.1877(7) 0.4887(5) 0.2445(4) 0.037(2) Uiso 1 1 d .
H35 H 1.1954 0.4414 0.2379 0.045 Uiso 1 1 calc R
O36 O 0.6968(5) 0.7195(3) 0.4228(3) 0.0418(18) Uani 1 1 d .
C36 C 1.2625(9) 0.5183(6) 0.2588(5) 0.052(3) Uiso 1 1 d .
H36 H 1.3227 0.4912 0.2605 0.062 Uiso 1 1 calc R
O37 O 0.7606(6) 0.8554(4) 0.3967(3) 0.056(2) Uani 1 1 d .
C37 C 1.2560(8) 0.5855(6) 0.2709(5) 0.046(3) Uiso 1 1 d .
H37 H 1.3097 0.6052 0.2814 0.056 Uiso 1 1 calc R
O38 O 0.8032(6) 0.8673(4) 0.2559(3) 0.056(2) Uani 1 1 d .
C38 C 1.1679(8) 0.6236(6) 0.2673(5) 0.043(3) Uiso 1 1 d .
H38 H 1.1611 0.6704 0.2759 0.052 Uiso 1 1 calc R
O39 O 0.8112(5) 0.7353(3) 0.2112(3) 0.0373(17) Uani 1 1 d .
C39 C 1.1162(7) 0.5243(5) 0.0878(4) 0.034(2) Uiso 1 1 d .
H39 H 1.1434 0.5027 0.1208 0.041 Uiso 1 1 calc R
O40 O 0.7722(5) 0.6357(3) 0.3205(3) 0.0361(17) Uani 1 1 d .
C40 C 1.1759(8) 0.5296(5) 0.0306(4) 0.037(2) Uiso 1 1 d .
H40 H 1.2428 0.5107 0.0243 0.044 Uiso 1 1 calc R
O41 O 0.6361(5) 0.7842(5) 0.3122(3) 0.063(2) Uani 1 1 d .
C41 C 1.1370(7) 0.5630(5) -0.0179(5) 0.038(3) Uiso 1 1 d .
H41 H 1.1767 0.5673 -0.0576 0.045 Uiso 1 1 calc R
O42 O 0.4735(14) 0.7420(7) 0.3468(7) 0.177(7) Uani 1 1 d .
C42 C 1.0405(7) 0.5891(5) -0.0068(4) 0.033(2) Uiso 1 1 d .
H42 H 1.0130 0.6128 -0.0389 0.040 Uiso 1 1 calc R
O43 O 0.6603(6) 0.5674(4) 0.4164(4) 0.065(2) Uani 1 1 d .
C43 C 0.9820(7) 0.5815(5) 0.0510(4) 0.030(2) Uiso 1 1 d .
O44 O 0.7093(14) 0.8501(5) 0.5192(5) 0.185(8) Uani 1 1 d .
C44 C 0.8765(7) 0.6069(5) 0.0669(4) 0.030(2) Uiso 1 1 d .
O45 O 1.3066(8) 0.1164(5) 0.1744(6) 0.114(4) Uani 1 1 d .
C45 C 0.8248(7) 0.6407(4) 0.0251(4) 0.028(2) Uiso 1 1 d .
H45 H 0.8570 0.6499 -0.0158 0.033 Uiso 1 1 calc R
C46 C 0.7269(8) 0.6609(5) 0.0432(5) 0.037(2) Uiso 1 1 d .
H46 H 0.6907 0.6832 0.0144 0.044 Uiso 1 1 calc R
C47 C 0.6809(8) 0.6495(5) 0.1014(5) 0.039(3) Uiso 1 1 d .
H47 H 0.6136 0.6651 0.1150 0.046 Uiso 1 1 calc R
C48 C 0.7373(7) 0.6135(5) 0.1413(5) 0.035(2) Uiso 1 1 d .
H48 H 0.7060 0.6042 0.1824 0.042 Uiso 1 1 calc R
C49 C 1.0876(8) 0.2941(5) 0.5428(5) 0.036(2) Uiso 1 1 d .
C50 C 0.9925(7) 0.2774(5) 0.5313(4) 0.035(2) Uiso 1 1 d .
C51 C 0.9750(7) 0.2652(5) 0.4725(4) 0.034(2) Uiso 1 1 d .
C52 C 0.8822(8) 0.2494(5) 0.4671(5) 0.041(3) Uiso 1 1 d .
H52 H 0.8696 0.2410 0.4279 0.049 Uiso 1 1 calc R
C53 C 0.8088(9) 0.2458(6) 0.5176(5) 0.049(3) Uiso 1 1 d .
H53 H 0.7455 0.2354 0.5131 0.059 Uiso 1 1 calc R
C54 C 0.8265(9) 0.2576(6) 0.5764(5) 0.051(3) Uiso 1 1 d .
H54 H 0.7754 0.2550 0.6114 0.061 Uiso 1 1 calc R
C55 C 0.9158(8) 0.2724(5) 0.5823(5) 0.043(3) Uiso 1 1 d .
H55 H 0.9277 0.2798 0.6220 0.052 Uiso 1 1 calc R
C56 C 1.2174(7) 0.2885(5) 0.2773(5) 0.031(2) Uiso 1 1 d .
C57 C 1.3157(7) 0.2640(5) 0.2852(4) 0.035(2) Uiso 1 1 d .
C58 C 1.3377(8) 0.2487(5) 0.3447(5) 0.040(3) Uiso 1 1 d .
C59 C 1.4359(9) 0.2228(6) 0.3491(5) 0.051(3) Uiso 1 1 d .
H59 H 1.4524 0.2130 0.3885 0.062 Uiso 1 1 calc R
C60 C 1.5089(10) 0.2116(6) 0.2962(6) 0.060(3) Uiso 1 1 d .
H60 H 1.5737 0.1933 0.3000 0.073 Uiso 1 1 calc R
C61 C 1.4864(9) 0.2270(6) 0.2393(6) 0.061(3) Uiso 1 1 d .
H61 H 1.5357 0.2200 0.2035 0.073 Uiso 1 1 calc R
C62 C 1.3897(8) 0.2533(5) 0.2340(5) 0.042(3) Uiso 1 1 d .
H62 H 1.3749 0.2640 0.1943 0.051 Uiso 1 1 calc R
C63 C 1.3431(9) 0.3985(6) 0.4088(5) 0.053(3) Uiso 1 1 d .
H63 H 1.3770 0.3543 0.4057 0.064 Uiso 1 1 calc R
C64 C 1.3962(10) 0.4539(6) 0.4128(5) 0.058(3) Uiso 1 1 d .
H64 H 1.4655 0.4474 0.4107 0.070 Uiso 1 1 calc R
C65 C 1.3490(9) 0.5149(6) 0.4194(5) 0.056(3) Uiso 1 1 d .
H65 H 1.3851 0.5522 0.4223 0.067 Uiso 1 1 calc R
C66 C 1.2489(9) 0.5261(6) 0.4221(5) 0.052(3) Uiso 1 1 d .
H66 H 1.2153 0.5702 0.4279 0.063 Uiso 1 1 calc R
C67 C 1.1970(8) 0.4695(5) 0.4161(5) 0.039(3) Uiso 1 1 d .
C68 C 1.0912(8) 0.4762(5) 0.4132(5) 0.038(3) Uiso 1 1 d .
C69 C 1.0314(9) 0.5360(6) 0.4147(5) 0.052(3) Uiso 1 1 d .
H69 H 1.0583 0.5776 0.4168 0.062 Uiso 1 1 calc R
C70 C 0.9354(9) 0.5364(6) 0.4132(5) 0.057(3) Uiso 1 1 d .
H70 H 0.8943 0.5779 0.4143 0.069 Uiso 1 1 calc R
C71 C 0.8957(9) 0.4739(6) 0.4099(5) 0.054(3) Uiso 1 1 d .
H71 H 0.8282 0.4718 0.4084 0.065 Uiso 1 1 calc R
C72 C 0.9616(8) 0.4163(5) 0.4089(5) 0.041(3) Uiso 1 1 d .
H72 H 0.9363 0.3741 0.4066 0.049 Uiso 1 1 calc R
C73 C 0.9787(8) 0.8813(6) 0.3232(5) 0.043(3) Uiso 1 1 d .
C74 C 1.0731(8) 0.8986(6) 0.2940(5) 0.044(3) Uiso 1 1 d .
C75 C 1.1034(10) 0.9636(6) 0.2764(5) 0.056(3) Uiso 1 1 d .
C76 C 1.2003(12) 0.9717(9) 0.2517(7) 0.091(5) Uiso 1 1 d .
H76 H 1.2192 1.0165 0.2436 0.109 Uiso 1 1 calc R
C77 C 1.2742(13) 0.9154(9) 0.2375(7) 0.102(5) Uiso 1 1 d .
H77 H 1.3399 0.9225 0.2186 0.122 Uiso 1 1 calc R
C78 C 1.2456(12) 0.8485(9) 0.2526(7) 0.094(5) Uiso 1 1 d .
H78 H 1.2920 0.8099 0.2439 0.113 Uiso 1 1 calc R
C79 C 1.1466(10) 0.8411(7) 0.2806(6) 0.068(4) Uiso 1 1 d .
H79 H 1.1275 0.7967 0.2911 0.081 Uiso 1 1 calc R
C80 C 0.8657(7) 1.1480(5) 0.2452(4) 0.033(2) Uiso 1 1 d .
C81 C 0.7966(7) 1.1130(5) 0.2173(4) 0.035(2) Uiso 1 1 d .
C82 C 0.7763(8) 1.0476(5) 0.2313(5) 0.041(3) Uiso 1 1 d .
C83 C 0.7096(9) 1.0221(6) 0.2021(5) 0.054(3) Uiso 1 1 d .
H83 H 0.6932 0.9770 0.2123 0.065 Uiso 1 1 calc R
C84 C 0.6660(10) 1.0599(7) 0.1586(6) 0.065(4) Uiso 1 1 d .
H84 H 0.6210 1.0406 0.1390 0.077 Uiso 1 1 calc R
C85 C 0.6874(9) 1.1239(6) 0.1441(5) 0.052(3) Uiso 1 1 d .
H85 H 0.6578 1.1503 0.1141 0.063 Uiso 1 1 calc R
C86 C 0.7524(8) 1.1510(6) 0.1729(5) 0.047(3) Uiso 1 1 d .
H86 H 0.7678 1.1963 0.1625 0.056 Uiso 1 1 calc R
N7 N 0.7688(8) 1.0375(5) 0.3988(5) 0.097(4) Uiso 1 1 d G
C87 C 0.6771(11) 1.0309(7) 0.3847(6) 0.147(8) Uiso 1 1 d G
H87 H 0.6727 1.0171 0.3452 0.176 Uiso 1 1 calc R
C88 C 0.5920(8) 1.0445(9) 0.4283(9) 0.290(18) Uiso 1 1 d G
H88 H 0.5293 1.0401 0.4186 0.349 Uiso 1 1 calc R
C89 C 0.5984(11) 1.0648(8) 0.4860(7) 0.205(12) Uiso 1 1 d G
H89 H 0.5402 1.0741 0.5159 0.246 Uiso 1 1 calc R
C90 C 0.6901(14) 1.0713(7) 0.5002(5) 0.156(8) Uiso 1 1 d G
H90 H 0.6945 1.0851 0.5397 0.188 Uiso 1 1 calc R
C91 C 0.7752(10) 1.0577(7) 0.4566(7) 0.177(10) Uiso 1 1 d G
N8 N 0.9477(4) 1.0602(2) 0.4041(3) 0.091(4) Uiso 1 1 d G
C92 C 0.8790(4) 1.0684(2) 0.4582(3) 0.091(5) Uiso 1 1 d G
C93 C 0.9078(4) 1.0879(2) 0.5106(3) 0.155(8) Uiso 1 1 d G
H93 H 0.8608 1.0936 0.5476 0.186 Uiso 1 1 calc R
C94 C 1.0054(4) 1.0993(2) 0.5088(3) 0.099(5) Uiso 1 1 d G
H94 H 1.0251 1.1126 0.5445 0.118 Uiso 1 1 calc R
C95 C 1.0741(4) 1.0910(2) 0.4546(3) 0.154(8) Uiso 1 1 d G
H95 H 1.1407 1.0988 0.4534 0.185 Uiso 1 1 calc R
C96 C 1.0452(4) 1.0715(2) 0.4023(3) 0.085(4) Uiso 1 1 d G
H96 H 1.0922 1.0659 0.3653 0.102 Uiso 1 1 calc R
C97 C 0.4641(3) 0.6854(2) 0.50010(19) 0.040(3) Uiso 1 1 d G
C98 C 0.3846(3) 0.6930(2) 0.55788(19) 0.041(3) Uiso 1 1 d G
C99 C 0.3361(3) 0.6374(2) 0.5845(2) 0.039(3) Uiso 1 1 d G
C100 C 0.2658(3) 0.6415(2) 0.6381(2) 0.043(3) Uiso 1 1 d G
H100 H 0.2352 0.6030 0.6567 0.051 Uiso 1 1 calc R
C101 C 0.2432(8) 0.7034(6) 0.6622(5) 0.049(3) Uiso 1 1 d .
H101 H 0.1953 0.7076 0.6989 0.058 Uiso 1 1 calc R
C102 C 0.2867(3) 0.7628(2) 0.6361(2) 0.047(3) Uiso 1 1 d G
H102 H 0.2661 0.8057 0.6535 0.056 Uiso 1 1 calc R
C103 C 0.3610(8) 0.7556(5) 0.5836(5) 0.042(3) Uiso 1 1 d .
H103 H 0.3946 0.7934 0.5660 0.050 Uiso 1 1 calc R
C104 C 1.3417(8) 0.3703(6) 0.0998(5) 0.036(2) Uiso 1 1 d .
C105 C 1.4305(8) 0.4086(5) 0.0952(5) 0.040(3) Uiso 1 1 d .
C106 C 1.5253(8) 0.3726(6) 0.0816(5) 0.048(3) Uiso 1 1 d .
C107 C 1.6083(5) 0.4083(4) 0.0763(4) 0.058(3) Uiso 1 1 d G
H107 H 1.6728 0.3855 0.0667 0.069 Uiso 1 1 calc R
C108 C 1.5945(10) 0.4791(7) 0.0854(6) 0.067(4) Uiso 1 1 d .
H108 H 1.6504 0.5033 0.0839 0.080 Uiso 1 1 calc R
C109 C 1.5042(9) 0.5126(6) 0.0961(5) 0.056(3) Uiso 1 1 d .
H109 H 1.4965 0.5605 0.0993 0.068 Uiso 1 1 calc R
C110 C 1.4208(9) 0.4763(6) 0.1025(5) 0.054(3) Uiso 1 1 d .
H110 H 1.3568 0.4998 0.1121 0.064 Uiso 1 1 calc R
C111 C 0.4775(19) 0.6733(14) 0.3303(11) 0.177(10) Uiso 1 1 d .
H11A H 0.4188 0.6523 0.3529 0.212 Uiso 1 1 calc R
H11B H 0.5372 0.6469 0.3405 0.212 Uiso 1 1 calc R
C112 C 0.4801(4) 0.6738(3) 0.2569(2) 0.203(11) Uiso 1 1 d G
H11C H 0.4868 0.6270 0.2437 0.304 Uiso 1 1 calc R
H11D H 0.5363 0.6970 0.2352 0.304 Uiso 1 1 calc R
H11E H 0.4189 0.6976 0.2477 0.304 Uiso 1 1 calc R

loop_
_atom_site_aniso_label
_atom_site_aniso_U_11
_atom_site_aniso_U_22
_atom_site_aniso_U_33
_atom_site_aniso_U_23
_atom_site_aniso_U_13
_atom_site_aniso_U_12
Ce1 0.0365(4) 0.0264(3) 0.0217(3) -0.0050(2) -0.0039(3) -0.0058(3)
Fe1 0.0486(10) 0.0305(8) 0.0287(8) -0.0070(6) -0.0079(7) -0.0062(7)
O1 0.048(5) 0.057(5) 0.036(4) -0.003(4) -0.014(4) -0.011(4)
Ce2 0.0421(4) 0.0279(3) 0.0225(3) -0.0042(2) -0.0045(3) -0.0049(3)
O2 0.046(5) 0.032(4) 0.039(4) -0.011(3) -0.003(3) -0.009(3)
Fe3 0.0468(10) 0.0367(9) 0.0220(7) -0.0018(6) -0.0097(7) -0.0094(7)
O3 0.053(5) 0.047(5) 0.045(5) -0.012(4) -0.015(4) -0.005(4)
Fe4 0.0818(13) 0.0254(8) 0.0330(9) -0.0022(7) -0.0079(9) -0.0124(8)
O4 0.042(5) 0.052(5) 0.026(4) -0.012(3) -0.005(3) -0.010(4)
O5 0.050(5) 0.033(4) 0.026(4) -0.004(3) -0.011(3) -0.006(4)
O6 0.041(5) 0.036(4) 0.027(4) 0.000(3) -0.007(3) -0.012(3)
O7 0.040(5) 0.036(4) 0.042(4) -0.006(3) -0.010(3) -0.007(3)
O8 0.045(4) 0.022(4) 0.031(4) -0.001(3) -0.005(3) -0.006(3)
O9 0.031(4) 0.032(4) 0.031(4) -0.001(3) -0.003(3) -0.004(3)
O10 0.046(5) 0.027(4) 0.033(4) -0.008(3) -0.005(3) -0.006(3)
O11 0.040(4) 0.026(4) 0.030(4) -0.009(3) -0.012(3) -0.005(3)
O12 0.044(5) 0.026(4) 0.030(4) 0.000(3) -0.007(3) -0.003(3)
O13 0.039(4) 0.042(4) 0.025(4) -0.010(3) -0.003(3) -0.003(3)
O14 0.039(4) 0.033(4) 0.029(4) -0.007(3) -0.014(3) -0.002(3)
O15 0.042(5) 0.063(5) 0.026(4) 0.003(4) -0.012(3) 0.001(4)
O16 0.058(5) 0.041(4) 0.022(4) 0.003(3) -0.009(3) -0.005(4)
O17 0.042(5) 0.048(4) 0.023(4) -0.006(3) -0.005(3) -0.011(4)
O18 0.043(5) 0.042(4) 0.024(4) -0.004(3) -0.006(3) -0.012(3)
O19 0.063(6) 0.025(4) 0.075(6) -0.008(4) -0.014(4) -0.010(4)
O20 0.078(6) 0.026(4) 0.038(4) 0.003(3) -0.016(4) -0.011(4)
O21 0.059(6) 0.037(5) 0.071(6) 0.007(4) -0.027(5) -0.012(4)
O22 0.043(5) 0.029(4) 0.032(4) 0.000(3) -0.002(3) -0.007(3)
O23 0.062(5) 0.032(4) 0.032(4) -0.004(3) -0.008(4) -0.017(4)
O24 0.045(5) 0.031(4) 0.074(5) -0.001(4) -0.018(4) -0.013(4)
O25 0.057(6) 0.057(5) 0.053(5) 0.014(4) 0.015(4) 0.000(4)
O26 0.052(5) 0.058(5) 0.047(5) -0.013(4) 0.006(4) -0.004(4)
O27 0.056(5) 0.051(5) 0.044(5) -0.011(4) -0.008(4) -0.005(4)
O28 0.034(5) 0.042(5) 0.067(5) -0.001(4) -0.012(4) -0.002(4)
O29 0.041(5) 0.034(4) 0.035(4) -0.009(3) -0.007(3) -0.004(3)
O30 0.050(6) 0.048(5) 0.087(6) -0.026(4) -0.004(5) -0.006(4)
O31 0.034(4) 0.036(4) 0.023(3) -0.004(3) -0.002(3) -0.005(3)
O32 0.045(4) 0.026(4) 0.027(4) -0.008(3) -0.008(3) -0.008(3)
O33 0.037(4) 0.035(4) 0.027(4) -0.010(3) 0.000(3) -0.004(3)
O34 0.044(5) 0.024(4) 0.042(4) -0.003(3) -0.008(3) -0.006(3)
O35 0.052(5) 0.037(4) 0.030(4) -0.007(3) -0.008(3) -0.011(4)
O36 0.059(5) 0.038(4) 0.026(4) -0.009(3) -0.003(3) -0.002(4)
O37 0.089(7) 0.041(5) 0.040(5) -0.007(4) -0.012(4) -0.013(4)
O38 0.094(7) 0.036(4) 0.041(5) -0.002(4) -0.026(4) -0.004(4)
O39 0.046(5) 0.040(4) 0.024(4) -0.006(3) -0.003(3) 0.001(3)
O40 0.040(4) 0.040(4) 0.028(4) -0.005(3) 0.002(3) -0.017(3)
O41 0.039(5) 0.109(7) 0.032(4) -0.006(4) 0.007(4) 0.017(5)
O42 0.29(2) 0.108(11) 0.158(13) -0.030(10) -0.084(13) -0.063(12)
O43 0.066(6) 0.049(5) 0.068(6) 0.002(4) 0.021(4) -0.017(4)
O44 0.42(2) 0.055(7) 0.049(7) 0.008(6) 0.004(10) 0.043(10)
O45 0.088(8) 0.066(7) 0.186(12) 0.014(7) -0.022(8) -0.017(6)

loop_
_atom_type_symbol
_atom_type_description
_atom_type_scat_dispersion_real
_atom_type_scat_dispersion_imag
_atom_type_scat_source
C C 0.0033 0.0016 'International Tables Vol C Tables 4.2.6.8 and 6.1.1.4'
H H 0.0000 0.0000 'International Tables Vol C Tables 4.2.6.8 and 6.1.1.4'
N N 0.0061 0.0033 'International Tables Vol C Tables 4.2.6.8 and 6.1.1.4'
O O 0.0106 0.0060 'International Tables Vol C Tables 4.2.6.8 and 6.1.1.4'
Fe Fe 0.3463 0.8444 'International Tables Vol C Tables 4.2.6.8 and 6.1.1.4'
Ce Ce -0.2486 2.6331 'International Tables Vol C Tables 4.2.6.8 and 6.1.1.4'

loop_
_geom_angle_atom_site_label_1
_geom_angle_atom_site_label_2
_geom_angle_atom_site_label_3
_geom_angle
_geom_angle_site_symmetry_1
_geom_angle_site_symmetry_3
O22 Ce1 O32 136.4(2) 1_545 .
O22 Ce1 O13 140.0(2) 1_545 .
O32 Ce1 O13 80.4(2) . .
O22 Ce1 O4 74.7(2) 1_545 .
O32 Ce1 O4 83.1(2) . .
O13 Ce1 O4 136.1(2) . .
O22 Ce1 O7 67.3(2) 1_545 .
O32 Ce1 O7 70.7(2) . .
O13 Ce1 O7 135.3(2) . .
O4 Ce1 O7 74.0(2) . .
O22 Ce1 O31 100.0(2) 1_545 .
O32 Ce1 O31 74.41(19) . .
O13 Ce1 O31 71.8(2) . .
O4 Ce1 O31 140.5(2) . .
O7 Ce1 O31 68.1(2) . .
O22 Ce1 O34 74.2(2) 1_545 .
O32 Ce1 O34 139.0(2) . .
O13 Ce1 O34 85.0(2) . .
O4 Ce1 O34 81.4(2) . .
O7 Ce1 O34 138.5(2) . .
O31 Ce1 O34 135.79(19) . .
O22 Ce1 O35 69.2(2) 1_545 .
O32 Ce1 O35 138.3(2) . .
O13 Ce1 O35 71.6(2) . .
O4 Ce1 O35 138.2(2) . .
O7 Ce1 O35 109.2(2) . .
O31 Ce1 O35 67.95(19) . .
O34 Ce1 O35 69.2(2) . .
O22 Ce1 O33 131.2(2) 1_545 .
O32 Ce1 O33 71.0(2) . .
O13 Ce1 O33 65.9(2) . .
O4 Ce1 O33 70.2(2) . .
O7 Ce1 O33 129.8(2) . .
O31 Ce1 O33 128.60(19) . .
O34 Ce1 O33 68.1(2) . .
O35 Ce1 O33 120.9(2) . .
O3 Fe1 O6 111.0(3) . .
O3 Fe1 O2 88.5(3) . .
O6 Fe1 O2 87.5(3) . .
O3 Fe1 O5 86.1(3) . .
O6 Fe1 O5 87.1(3) . .
O2 Fe1 O5 170.5(3) . .
O3 Fe1 N2 87.8(3) . .
O6 Fe1 N2 159.1(3) . .
O2 Fe1 N2 102.4(3) . .
O5 Fe1 N2 85.2(3) . .
O3 Fe1 N1 158.6(3) . .
O6 Fe1 N1 89.5(3) . .
O2 Fe1 N1 86.3(3) . .
O5 Fe1 N1 101.4(3) . .
N2 Fe1 N1 73.1(3) . .
C15 N1 C19 119.8(10) . .
C15 N1 Fe1 122.3(7) . .
C19 N1 Fe1 117.9(6) . .
O1 C1 O2 120.3(9) . .
O1 C1 C2 121.2(10) . .
O2 C1 C2 118.4(10) . .
O16 Ce2 O19 73.1(2) 2_766 .
O16 Ce2 O41 136.0(2) 2_766 .
O19 Ce2 O41 136.1(3) . .
O16 Ce2 O40 81.5(2) 2_766 .
O19 Ce2 O40 141.0(2) . .
O41 Ce2 O40 82.4(3) . .
O16 Ce2 O10 69.6(2) 2_766 .
O19 Ce2 O10 67.2(2) . .
O41 Ce2 O10 143.6(2) . .
O40 Ce2 O10 76.5(2) . .
O16 Ce2 O39 137.1(2) 2_766 .
O19 Ce2 O39 106.7(2) . .
O41 Ce2 O39 74.5(2) . .
O40 Ce2 O39 73.1(2) . .
O10 Ce2 O39 71.2(2) . .
O16 Ce2 O37 84.9(2) 2_766 .
O19 Ce2 O37 70.9(3) . .
O41 Ce2 O37 79.2(3) . .
O40 Ce2 O37 136.3(2) . .
O10 Ce2 O37 135.6(2) . .
O39 Ce2 O37 136.7(2) . .
O16 Ce2 O36 66.3(2) 2_766 .
O19 Ce2 O36 124.0(2) . .
O41 Ce2 O36 69.6(2) . .
O40 Ce2 O36 67.7(2) . .
O10 Ce2 O36 126.1(2) . .
O39 Ce2 O36 129.3(2) . .
O37 Ce2 O36 68.7(2) . .
O16 Ce2 O38 140.4(2) 2_766 .
O19 Ce2 O38 68.8(2) . .
O41 Ce2 O38 72.2(3) . .
O40 Ce2 O38 136.7(2) . .
O10 Ce2 O38 104.2(2) . .
O39 Ce2 O38 66.7(2) . .
O37 Ce2 O38 72.9(2) . .
O36 Ce2 O38 129.6(2) . .
O9 Fe2 O12 104.7(3) . .
O9 Fe2 O8 89.2(3) . .
O12 Fe2 O8 86.8(3) . .
O9 Fe2 O11 91.1(3) . .
O12 Fe2 O11 87.9(3) . .
O8 Fe2 O11 174.5(2) . .
O9 Fe2 N3 161.9(3) . .
O12 Fe2 N3 92.6(3) . .
O8 Fe2 N3 86.4(3) . .
O11 Fe2 N3 95.0(3) . .
O9 Fe2 N4 89.0(3) . .
O12 Fe2 N4 164.9(3) . .
O8 Fe2 N4 99.9(3) . .
O11 Fe2 N4 85.5(3) . .
N3 Fe2 N4 74.5(3) . .
C1 O2 Fe1 132.6(7) . .
C24 N2 C20 120.2(10) . .
C24 N2 Fe1 121.4(8) . .
C20 N2 Fe1 118.0(7) . .
C3 C2 C7 117.3(10) . .
C3 C2 C1 125.5(10) . .
C7 C2 C1 117.2(10) . .
O18 Fe3 O15 106.0(3) . .
O18 Fe3 O14 88.0(3) . .
O15 Fe3 O14 87.9(3) . .
O18 Fe3 O17 88.8(3) . .
O15 Fe3 O17 89.8(3) . .
O14 Fe3 O17 175.3(3) . .
O18 Fe3 N5 161.4(3) . .
O15 Fe3 N5 91.7(3) . .
O14 Fe3 N5 98.5(3) . .
O17 Fe3 N5 85.6(3) . .
O18 Fe3 N6 88.8(3) . .
O15 Fe3 N6 164.0(3) . .
O14 Fe3 N6 86.6(3) . .
O17 Fe3 N6 96.7(3) . .
N5 Fe3 N6 74.3(3) . .
C3 O3 Fe1 130.3(7) . .
C39 N3 C43 118.9(8) . .
C39 N3 Fe2 122.9(6) . .
C43 N3 Fe2 118.0(6) . .
O3 C3 C2 124.1(10) . .
O3 C3 C4 117.0(10) . .
C2 C3 C4 118.8(11) . .
O21 Fe4 O24 106.6(3) . .
O21 Fe4 O23 87.3(3) . .
O24 Fe4 O23 88.5(3) . .
O21 Fe4 O20 90.1(3) . .
O24 Fe4 O20 88.4(3) . .
O23 Fe4 O20 175.2(3) . .
O21 Fe4 N8 92.5(3) . .
O24 Fe4 N8 160.4(3) . .
O23 Fe4 N8 88.6(2) . .
O20 Fe4 N8 95.5(2) . .
O21 Fe4 N7 165.4(4) . .
O24 Fe4 N7 87.7(4) . .
O23 Fe4 N7 96.4(3) . .
O20 Fe4 N7 87.1(4) . .
N8 Fe4 N7 73.4(4) . .
C8 O4 Ce1 148.6(6) . .
C48 N4 C44 118.5(8) . .
C48 N4 Fe2 124.7(6) . .
C44 N4 Fe2 116.8(6) . .
C5 C4 C3 122.5(12) . .
C8 O5 Fe1 131.1(6) . .
C63 N5 C67 119.2(9) . .
C63 N5 Fe3 124.2(7) . .
C67 N5 Fe3 116.4(6) . .
C4 C5 C6 120.9(13) . .
C10 O6 Fe1 126.7(5) . .
C72 N6 C68 116.1(9) . .
C72 N6 Fe3 125.1(7) . .
C68 N6 Fe3 118.8(6) . .
C5 C6 C7 117.1(14) . .
C25 O7 Ce1 133.1(6) . .
C6 C7 C2 123.2(13) . .
C25 O8 Fe2 130.2(7) . .
O4 C8 O5 119.9(9) . .
O4 C8 C9 119.7(10) . .
O5 C8 C9 120.4(9) . .
C27 O9 Fe2 127.5(6) . .
C14 C9 C10 120.8(8) . .
C14 C9 C8 117.5(9) . .
C10 C9 C8 121.7(9) . .
C32 O10 Ce2 130.3(6) . .
O6 C10 C9 124.3(8) . .
O6 C10 C11 118.5(9) . .
C9 C10 C11 117.2(10) . .
C32 O11 Fe2 130.7(6) . .
C12 C11 C10 122.1(10) . .
C34 O12 Fe2 128.0(5) . .
C11 C12 C13 119.6(10) . .
C56 O13 Ce1 138.0(6) . .
C12 C13 C14 119.4(11) . .
C56 O14 Fe3 129.5(6) . .
C9 C14 C13 120.8(10) . .
C58 O15 Fe3 127.8(6) . .
N1 C15 C16 121.1(10) . .
C49 O16 Ce2 148.1(7) . 2_766
C17 C16 C15 117.9(12) . .
C49 O17 Fe3 129.6(6) . .
C16 C17 C18 122.4(13) . .
C51 O18 Fe3 127.3(6) . .
C17 C18 C19 118.1(11) . .
C73 O19 Ce2 140.7(8) . .
N1 C19 C18 120.7(9) . .
N1 C19 C20 115.3(9) . .
C18 C19 C20 124.0(10) . .
C73 O20 Fe4 128.0(7) . .
N2 C20 C21 120.7(10) . .
N2 C20 C19 115.6(9) . .
C21 C20 C19 123.7(11) . .
C75 O21 Fe4 127.9(7) . .
C22 C21 C20 119.4(13) . .
C80 O22 Ce1 141.6(6) . 1_565
C23 C22 C21 120.4(15) . .
C80 O23 Fe4 130.0(6) . .
C22 C23 C24 119.3(14) . .
C82 O24 Fe4 130.6(6) . .
N2 C24 C23 120.0(12) . .
O7 C25 O8 120.9(10) . .
O7 C25 C26 120.9(9) . .
O8 C25 C26 118.1(9) . .
C27 C26 C31 119.4(10) . .
C27 C26 C25 124.2(9) . .
C31 C26 C25 116.4(10) . .
O9 C27 C28 120.1(10) . .
O9 C27 C26 120.3(9) . .
C28 C27 C26 119.5(9) . .
C29 C28 C27 121.3(12) . .
C28 C29 C30 119.6(12) . .
C29 C30 C31 122.1(11) . .
C30 C31 C26 117.9(11) . .
O10 C32 O11 119.8(9) . .
O10 C32 C33 119.7(9) . .
O11 C32 C33 120.5(9) . .
C34 C33 C38 117.3(9) . .
C34 C33 C32 122.8(9) . .
C38 C33 C32 119.9(9) . .
O12 C34 C35 118.6(9) . .
O12 C34 C33 121.9(9) . .
C35 C34 C33 119.4(9) . .
C36 C35 C34 120.7(10) . .
C35 C36 C37 123.1(12) . .
C36 C37 C38 116.9(11) . .
C37 C38 C33 122.5(10) . .
N3 C39 C40 121.8(9) . .
C39 C40 C41 119.4(10) . .
C42 C41 C40 118.3(10) . .
C41 C42 C43 120.7(9) . .
N3 C43 C42 120.8(9) . .
N3 C43 C44 114.7(8) . .
C42 C43 C44 124.5(8) . .
N4 C44 C45 121.0(9) . .
N4 C44 C43 115.8(8) . .
C45 C44 C43 123.2(9) . .
C46 C45 C44 119.4(9) . .
C47 C46 C45 120.8(9) . .
C46 C47 C48 116.9(10) . .
N4 C48 C47 123.3(9) . .
O16 C49 O17 118.9(9) . .
O16 C49 C50 119.2(9) . .
O17 C49 C50 121.8(9) . .
C55 C50 C51 119.0(9) . .
C55 C50 C49 117.3(9) . .
C51 C50 C49 123.7(9) . .
O18 C51 C52 119.4(9) . .
O18 C51 C50 121.8(9) . .
C52 C51 C50 118.8(9) . .
C53 C52 C51 120.7(10) . .
C52 C53 C54 120.5(11) . .
C55 C54 C53 119.4(11) . .
C54 C55 C50 121.6(11) . .
O13 C56 O14 120.7(9) . .
O13 C56 C57 118.9(10) . .
O14 C56 C57 120.3(9) . .
C62 C57 C58 119.4(10) . .
C62 C57 C56 119.6(9) . .
C58 C57 C56 120.9(10) . .
O15 C58 C57 123.6(10) . .
O15 C58 C59 118.3(9) . .
C57 C58 C59 118.1(10) . .
C60 C59 C58 121.1(11) . .
C61 C60 C59 119.9(12) . .
C60 C61 C62 119.8(12) . .
C57 C62 C61 121.7(10) . .
N5 C63 C64 122.0(12) . .
C65 C64 C63 119.3(13) . .
C64 C65 C66 121.8(12) . .
C65 C66 C67 117.9(11) . .
N5 C67 C66 119.8(10) . .
N5 C67 C68 117.3(9) . .
C66 C67 C68 122.8(10) . .
C69 C68 N6 121.9(10) . .
C69 C68 C67 125.4(10) . .
N6 C68 C67 112.7(9) . .
C70 C69 C68 120.8(12) . .
C69 C70 C71 119.3(12) . .
C72 C71 C70 115.8(11) . .
N6 C72 C71 126.3(10) . .
O19 C73 O20 122.9(11) . .
O19 C73 C74 119.6(12) . .
O20 C73 C74 117.5(10) . .
C75 C74 C73 128.4(11) . .
C75 C74 C79 117.1(11) . .
C73 C74 C79 114.5(10) . .
O21 C75 C76 118.2(12) . .
O21 C75 C74 120.8(11) . .
C76 C75 C74 120.9(13) . .
C75 C76 C77 122.8(15) . .
C78 C77 C76 118.0(17) . .
C79 C78 C77 118.5(16) . .
C78 C79 C74 122.6(13) . .
O22 C80 O23 120.4(9) . .
O22 C80 C81 120.0(8) . .
O23 C80 C81 119.5(8) . .
C82 C81 C86 119.6(9) . .
C82 C81 C80 124.3(9) . .
C86 C81 C80 116.0(9) . .
O24 C82 C81 123.0(9) . .
O24 C82 C83 119.1(9) . .
C81 C82 C83 117.9(10) . .
C82 C83 C84 122.2(11) . .
C85 C84 C83 119.8(12) . .
C84 C85 C86 119.4(11) . .
C85 C86 C81 121.1(10) . .
C87 N7 C91 120.0 . .
C87 N7 Fe4 120.0(8) . .
C91 N7 Fe4 119.6(9) . .
N7 C87 C88 120.0 . .
C89 C88 C87 120.0 . .
C90 C89 C88 120.0 . .
C89 C90 C91 120.0 . .
C90 C91 N7 120.0 . .
C90 C91 C92 129.8(11) . .
N7 C91 C92 109.8(11) . .
C92 N8 C96 120.0 . .
C92 N8 Fe4 119.66(14) . .
C96 N8 Fe4 120.31(15) . .
C93 C92 N8 120.0 . .
C93 C92 C91 122.6(6) . .
N8 C92 C91 117.4(6) . .
C92 C93 C94 120.0 . .
C95 C94 C93 120.0 . .
C94 C95 C96 120.0 . .
C95 C96 N8 120.0 . .
O25 C97 O26 125.0(6) . .
O25 C97 C98 116.8(4) . .
O26 C97 C98 118.1(4) . .
C103 C98 C99 120.2(5) . .
C103 C98 C97 119.3(5) . .
C99 C98 C97 120.5 . .
O27 C99 C100 117.9(4) . .
O27 C99 C98 119.5(4) . .
C100 C99 C98 122.5 . .
C101 C100 C99 116.3(5) . .
C100 C101 C102 124.1(9) . .
C103 C102 C101 117.7(7) . .
C98 C103 C102 119.1(8) . .
O28 C104 O29 125.7(10) . .
O28 C104 C105 115.8(10) . .
O29 C104 C105 118.5(10) . .
C110 C105 C106 120.3(10) . .
C110 C105 C104 121.1(11) . .
C106 C105 C104 118.6(10) . .
O30 C106 C107 118.3(10) . .
O30 C106 C105 122.8(10) . .
C107 C106 C105 118.8(10) . .
C106 C107 C108 118.8(9) . .
C109 C108 C107 121.3(12) . .
C108 C109 C110 119.6(13) . .
C105 C110 C109 121.0(12) . .
O42 C111 C112 107.5(16) . .

loop_
_geom_bond_atom_site_label_1
_geom_bond_atom_site_label_2
_geom_bond_distance
_geom_bond_site_symmetry_2
Ce1 O22 2.412(6) 1_545
Ce1 O32 2.460(6) .
Ce1 O13 2.467(6) .
Ce1 O4 2.468(6) .
Ce1 O7 2.571(7) .
Ce1 O31 2.598(7) .
Ce1 O34 2.610(6) .
Ce1 O35 2.639(6) .
Ce1 O33 2.648(7) .
Fe1 O3 1.914(7) .
Fe1 O6 1.931(6) .
Fe1 O2 1.995(7) .
Fe1 O5 2.009(7) .
Fe1 N2 2.191(9) .
Fe1 N1 2.211(9) .
O1 C1 1.255(12) .
N1 C15 1.295(12) .
N1 C19 1.357(12) .
C1 O2 1.299(12) .
C1 C2 1.478(14) .
Ce2 O16 2.423(6) 2_766
Ce2 O19 2.507(7) .
Ce2 O41 2.535(7) .
Ce2 O40 2.538(6) .
Ce2 O10 2.546(7) .
Ce2 O39 2.570(6) .
Ce2 O37 2.574(8) .
Ce2 O36 2.596(7) .
Ce2 O38 2.596(6) .
Fe2 O9 1.915(6) .
Fe2 O12 1.931(6) .
Fe2 O8 1.968(6) .
Fe2 O11 1.980(6) .
Fe2 N3 2.157(8) .
Fe2 N4 2.190(7) .
N2 C24 1.311(14) .
N2 C20 1.365(13) .
C2 C3 1.383(15) .
C2 C7 1.424(15) .
Fe3 O18 1.927(6) .
Fe3 O15 1.930(7) .
Fe3 O14 1.983(6) .
Fe3 O17 1.991(6) .
Fe3 N5 2.185(8) .
Fe3 N6 2.188(8) .
O3 C3 1.323(12) .
N3 C39 1.356(12) .
N3 C43 1.356(10) .
C3 C4 1.414(15) .
Fe4 O21 1.930(8) .
Fe4 O24 1.942(7) .
Fe4 O23 1.955(6) .
Fe4 O20 1.982(6) .
Fe4 N8 2.109(6) .
Fe4 N7 2.234(11) .
O4 C8 1.261(11) .
N4 C48 1.317(12) .
N4 C44 1.344(11) .
C4 C5 1.353(16) .
O5 C8 1.276(12) .
N5 C63 1.325(13) .
N5 C67 1.372(13) .
C5 C6 1.384(18) .
O6 C10 1.327(12) .
N6 C72 1.310(12) .
N6 C68 1.378(12) .
C6 C7 1.400(16) .
O7 C25 1.255(11) .
O8 C25 1.283(11) .
C8 C9 1.484(12) .
O9 C27 1.335(11) .
C9 C14 1.390(13) .
C9 C10 1.394(13) .
O10 C32 1.255(11) .
C10 C11 1.420(13) .
O11 C32 1.289(11) .
C11 C12 1.381(15) .
O12 C34 1.356(11) .
C12 C13 1.387(15) .
O13 C56 1.268(11) .
C13 C14 1.400(13) .
O14 C56 1.298(12) .
O15 C58 1.305(12) .
C15 C16 1.415(15) .
O16 C49 1.253(11) .
O16 Ce2 2.423(6) 2_766
C16 C17 1.307(15) .
O17 C49 1.287(11) .
C17 C18 1.354(15) .
O18 C51 1.358(11) .
C18 C19 1.364(14) .
O19 C73 1.225(12) .
C19 C20 1.451(14) .
O20 C73 1.301(13) .
C20 C21 1.413(15) .
O21 C75 1.341(14) .
C21 C22 1.356(17) .
O22 C80 1.245(10) .
O22 Ce1 2.412(6) 1_565
C22 C23 1.342(19) .
O23 C80 1.307(10) .
C23 C24 1.463(18) .
O24 C82 1.331(11) .
O25 C97 1.252(8) .
C25 C26 1.465(14) .
O26 C97 1.261(9) .
C26 C27 1.426(14) .
C26 C31 1.438(14) .
O27 C99 1.378(9) .
C27 C28 1.385(14) .
O28 C104 1.225(12) .
C28 C29 1.382(14) .
O29 C104 1.257(12) .
C29 C30 1.389(15) .
O30 C106 1.348(13) .
C30 C31 1.394(15) .
C32 C33 1.463(13) .
C33 C34 1.399(13) .
C33 C38 1.416(13) .
C34 C35 1.385(13) .
C35 C36 1.344(14) .
C36 C37 1.367(15) .
C37 C38 1.381(14) .
C39 C40 1.382(13) .
C40 C41 1.399(12) .
C41 C42 1.366(13) .
O42 C111 1.42(3) .
C42 C43 1.391(13) .
C43 C44 1.479(13) .
C44 C45 1.381(11) .
C45 C46 1.364(13) .
C46 C47 1.345(13) .
C47 C48 1.408(13) .
C49 C50 1.467(13) .
C50 C55 1.404(14) .
C50 C51 1.414(13) .
C51 C52 1.388(13) .
C52 C53 1.368(14) .
C53 C54 1.412(15) .
C54 C55 1.339(14) .
C56 C57 1.439(13) .
C57 C62 1.389(14) .
C57 C58 1.422(13) .
C58 C59 1.425(15) .
C59 C60 1.409(16) .
C60 C61 1.371(15) .
C61 C62 1.413(15) .
C63 C64 1.405(15) .
C64 C65 1.314(16) .
C65 C66 1.376(15) .
C66 C67 1.423(14) .
C67 C68 1.476(14) .
C68 C69 1.371(15) .
C69 C70 1.339(15) .
C70 C71 1.421(15) .
C71 C72 1.382(15) .
C73 C74 1.415(14) .
C74 C75 1.409(15) .
C74 C79 1.451(17) .
C75 C76 1.374(18) .
C76 C77 1.44(2) .
C77 C78 1.43(2) .
C78 C79 1.416(18) .
C80 C81 1.488(13) .
C81 C82 1.362(13) .
C81 C86 1.403(13) .
C82 C83 1.382(14) .
C83 C84 1.382(15) .
C84 C85 1.343(15) .
C85 C86 1.373(14) .
N7 C87 1.3900 .
N7 C91 1.3900 .
C87 C88 1.3900 .
C88 C89 1.3900 .
C89 C90 1.3900 .
C90 C91 1.3900 .
C91 C92 1.486(12) .
N8 C92 1.3900 .
N8 C96 1.3900 .
C92 C93 1.3900 .
C93 C94 1.3900 .
C94 C95 1.3900 .
C95 C96 1.3900 .
C97 C98 1.5266 .
C98 C103 1.379(12) .
C98 C99 1.3965 .
C99 C100 1.3877 .
C100 C101 1.351(12) .
C101 C102 1.423(11) .
C102 C103 1.404(12) .
C104 C105 1.501(14) .
C105 C110 1.352(15) .
C105 C106 1.416(15) .
C106 C107 1.400(13) .
C107 C108 1.418(15) .
C108 C109 1.339(16) .
C109 C110 1.408(15) .
C111 C112 1.62(2) .
